data_7202419
loop_
_publ_author_name
'Li, Cui-Jin'
'Peng, Meng-Xia'
'Leng, Ji-Dong'
'Yang, Ming-Mei'
'Lin, Zhuojia'
'Tong, Ming-Liang'

_publ_section_title
;
 Synthesis, structure, photoluminescence and magnetic properties of new
 3-D lanthanide-pyridine-2,4,6-tricarboxylate frameworks
;
_journal_issue 11
_journal_name_full CrystEngComm
_journal_page_first 1645
_journal_paper_doi 10.1039/b811883n
_journal_volume 10
_journal_year 2008
_chemical_formula_sum 'C16 H15 Gd2 N2 O17.5'
_chemical_formula_weight 829.80
_space_group_IT_number 15
_symmetry_cell_setting monoclinic
_symmetry_space_group_name_Hall '-C 2yc'
_symmetry_space_group_name_H-M 'C 1 2/c 1'
_atom_sites_solution_hydrogens geom
_atom_sites_solution_primary direct
_atom_sites_solution_secondary difmap
_audit_creation_method SHELXL-97
_cell_angle_alpha 90.00
_cell_angle_beta 103.1380(10)
_cell_angle_gamma 90.00
_cell_formula_units_Z 8
_cell_length_a 22.2267(16)
_cell_length_b 9.3424(7)
_cell_length_c 22.3427(16)
_cell_measurement_reflns_used 13472
_cell_measurement_temperature 293(2)
_cell_measurement_theta_max 26.00
_cell_measurement_theta_min 1.87
_cell_volume 4518.0(6)
_computing_cell_refinement 'SAINT-PLUS, Ver. 6.0, 1997'
_computing_data_collection 'SMART, 1998.'
_computing_data_reduction 'SAINT-PLUS, Ver. 6.0, 1997'
_computing_molecular_graphics 'XP, Ver. 6.10, Bruker AXS Inc., 2000'
_computing_publication_material 'SHELXTL-Bruker AXS Inc., 1998'
_computing_structure_refinement 'SHELXL-97 (Sheldrick, 1997)'
_computing_structure_solution 'SHELXS-97 (Sheldrick, 1990)'
_diffrn_ambient_temperature 293(2)
_diffrn_measured_fraction_theta_full 1.000
_diffrn_measured_fraction_theta_max 1.000
_diffrn_measurement_device_type 'Bruker Apex CCD'
_diffrn_measurement_method '\w scan'
_diffrn_radiation_monochromator graphite
_diffrn_radiation_source 'fine-focus sealed tube'
_diffrn_radiation_type MoK\a
_diffrn_radiation_wavelength 0.71073
_diffrn_reflns_av_R_equivalents 0.0436
_diffrn_reflns_av_sigmaI/netI 0.0503
_diffrn_reflns_limit_h_max 27
_diffrn_reflns_limit_h_min -26
_diffrn_reflns_limit_k_max 11
_diffrn_reflns_limit_k_min -11
_diffrn_reflns_limit_l_max 24
_diffrn_reflns_limit_l_min -27
_diffrn_reflns_number 13472
_diffrn_reflns_theta_full 26.00
_diffrn_reflns_theta_max 26.00
_diffrn_reflns_theta_min 1.87
_exptl_absorpt_coefficient_mu 5.914
_exptl_absorpt_correction_T_max 0.7330
_exptl_absorpt_correction_T_min 0.6272
_exptl_absorpt_correction_type multi-scan
_exptl_crystal_colour colorless
_exptl_crystal_density_diffrn 2.440
_exptl_crystal_density_method 'not measured'
_exptl_crystal_description cuboid
_exptl_crystal_F_000 3144
_exptl_crystal_size_max 0.09
_exptl_crystal_size_mid 0.07
_exptl_crystal_size_min 0.06
_refine_diff_density_max 1.392
_refine_diff_density_min -1.572
_refine_diff_density_rms 0.202
_refine_ls_extinction_method none
_refine_ls_goodness_of_fit_ref 1.112
_refine_ls_hydrogen_treatment constr
_refine_ls_matrix_type full
_refine_ls_number_parameters 344
_refine_ls_number_reflns 4436
_refine_ls_number_restraints 33
_refine_ls_restrained_S_all 1.110
_refine_ls_R_factor_all 0.0518
_refine_ls_R_factor_gt 0.0420
_refine_ls_shift/su_max 0.000
_refine_ls_shift/su_mean 0.000
_refine_ls_structure_factor_coef Fsqd
_refine_ls_weighting_details
;
calc w=1/[\s^2^(Fo^2^)+(0.0359P)^2^+24.5562P] where P=(Fo^2^+2Fc^2^)/3
;
_refine_ls_weighting_scheme calc
_refine_ls_wR_factor_gt 0.0825
_refine_ls_wR_factor_ref 0.0857
_reflns_number_gt 3870
_reflns_number_total 4436
_reflns_threshold_expression >2sigma(I)
_cod_data_source_file b811883n.txt
_cod_data_source_block GDM
_cod_original_sg_symbol_H-M C2/c
_cod_original_formula_sum 'C16 H15 Gd2 N2 O17.50'
_cod_database_code 7202419

loop_
_symmetry_equiv_pos_as_xyz
'x, y, z'
'-x, y, -z+1/2'
'x+1/2, y+1/2, z'
'-x+1/2, y+1/2, -z+1/2'
'-x, -y, -z'
'x, -y, z-1/2'
'-x+1/2, -y+1/2, -z'
'x+1/2, -y+1/2, z-1/2'

loop_
_atom_site_label
_atom_site_type_symbol
_atom_site_fract_x
_atom_site_fract_y
_atom_site_fract_z
_atom_site_U_iso_or_equiv
_atom_site_adp_type
_atom_site_occupancy
_atom_site_symmetry_multiplicity
_atom_site_calc_flag
_atom_site_refinement_flags
_atom_site_disorder_assembly
_atom_site_disorder_group
Gd1 Gd 0.045996(16) 0.27324(4) 0.432302(16) 0.01223(10) Uani 1 1 d . . .
Gd2 Gd 0.154251(15) 0.35990(3) 0.179096(15) 0.00964(10) Uani 1 1 d . . .
O1W O -0.0364(2) 0.2858(6) 0.4874(2) 0.0257(13) Uani 1 1 d D . .
H1WA H -0.0332 0.3279 0.5217 0.031 Uiso 1 1 d RD . .
H1WB H -0.0730 0.2539 0.4758 0.031 Uiso 1 1 d RD . .
O2W O 0.1243(3) 0.0965(6) 0.4265(3) 0.0335(14) Uani 1 1 d D . .
H2WA H 0.1366 0.0666 0.3953 0.040 Uiso 1 1 d RD . .
H2WB H 0.1308 0.0370 0.4560 0.040 Uiso 1 1 d RD . .
O3W O 0.0579(3) 0.0858(6) 0.5122(3) 0.0355(15) Uani 1 1 d D . .
H3WA H 0.0377 0.0670 0.5394 0.043 Uiso 1 1 d RD . .
H3WB H 0.0613 0.0090 0.4929 0.043 Uiso 1 1 d RD . .
O1 O 0.0723(2) 0.3029(6) 0.3341(2) 0.0218(12) Uani 1 1 d . . .
O2 O 0.1303(2) 0.3913(6) 0.2744(2) 0.0228(12) Uani 1 1 d . . .
O3 O 0.3168(3) 0.6884(6) 0.3852(3) 0.0389(16) Uani 1 1 d . . .
O4 O 0.3548(3) 0.6268(6) 0.4826(3) 0.0327(14) Uani 1 1 d . . .
O5 O 0.1673(2) 0.5259(6) 0.5863(2) 0.0224(12) Uani 1 1 d . . .
O6 O 0.0952(2) 0.3857(5) 0.5287(2) 0.0199(12) Uani 1 1 d . . .
O7 O 0.2333(2) 0.5349(5) 0.2171(2) 0.0201(12) Uani 1 1 d . . .
O8 O 0.2622(3) 0.7504(5) 0.2545(3) 0.0326(15) Uani 1 1 d . . .
O9 O 0.1010(3) 1.1440(5) 0.1901(3) 0.0274(13) Uani 1 1 d . . .
O10 O 0.0199(2) 1.0853(5) 0.1147(2) 0.0235(12) Uani 1 1 d . . .
O11 O -0.0285(2) 0.5402(5) 0.0860(2) 0.0208(12) Uani 1 1 d . . .
O12 O 0.0465(2) 0.4023(5) 0.1347(2) 0.0147(11) Uani 1 1 d . . .
N1 N 0.1438(3) 0.4103(6) 0.4337(2) 0.0139(13) Uani 1 1 d . . .
N2 N 0.1185(3) 0.6156(6) 0.1780(3) 0.0124(12) Uani 1 1 d . . .
C1 C 0.1630(3) 0.4263(8) 0.3817(3) 0.0158(15) Uani 1 1 d . . .
C2 C 0.2168(3) 0.4984(8) 0.3800(3) 0.0209(17) Uani 1 1 d . . .
H2 H 0.2297 0.5080 0.3434 0.025 Uiso 1 1 calc R . .
C3 C 0.2518(3) 0.5574(8) 0.4356(3) 0.0175(16) Uani 1 1 d . . .
C4 C 0.2304(3) 0.5396(8) 0.4877(3) 0.0192(16) Uani 1 1 d . . .
H4 H 0.2529 0.5760 0.5248 0.023 Uiso 1 1 calc R . .
C5 C 0.1760(3) 0.4687(7) 0.4859(3) 0.0134(15) Uani 1 1 d . . .
C6 C 0.1186(3) 0.3675(7) 0.3251(3) 0.0153(15) Uani 1 1 d . . .
C7 C 0.3130(4) 0.6305(7) 0.4346(4) 0.0192(16) Uani 1 1 d . . .
C8 C 0.1437(3) 0.4585(7) 0.5387(3) 0.0158(15) Uani 1 1 d . . .
C9 C 0.1589(3) 0.7186(7) 0.1997(3) 0.0119(14) Uani 1 1 d . . .
C10 C 0.1437(3) 0.8630(7) 0.1942(3) 0.0160(15) Uani 1 1 d . . .
H10 H 0.1727 0.9335 0.2092 0.019 Uiso 1 1 calc R . .
C11 C 0.0838(3) 0.8975(7) 0.1656(3) 0.0147(15) Uani 1 1 d . . .
C12 C 0.0413(3) 0.7932(7) 0.1428(3) 0.0181(16) Uani 1 1 d . . .
H12 H 0.0007 0.8163 0.1239 0.022 Uiso 1 1 calc R . .
C13 C 0.0612(3) 0.6517(7) 0.1490(3) 0.0132(15) Uani 1 1 d . . .
C14 C 0.2240(3) 0.6639(7) 0.2261(3) 0.0172(16) Uani 1 1 d . . .
C15 C 0.0669(3) 1.0556(7) 0.1562(3) 0.0161(15) Uani 1 1 d . . .
C16 C 0.0232(3) 0.5258(7) 0.1217(3) 0.0125(14) Uani 1 1 d . . .
O4W O 0.1524(4) 0.0275(9) 0.3199(4) 0.073(2) Uani 1 1 d U . .
O5W O 0.0000 0.555(2) 0.2500 0.132(6) Uani 1 2 d SU . .
O6W O 0.0000 0.067(2) 0.2500 0.144(7) Uani 1 2 d SU . .
O7W O -0.0869(15) 0.759(3) 0.1813(15) 0.175(12) Uani 0.50 1 d PU . .

loop_
_atom_site_aniso_label
_atom_site_aniso_U_11
_atom_site_aniso_U_22
_atom_site_aniso_U_33
_atom_site_aniso_U_23
_atom_site_aniso_U_13
_atom_site_aniso_U_12
Gd1 0.01162(18) 0.01136(18) 0.01323(19) -0.00058(14) 0.00183(14) -0.00081(13)
Gd2 0.01045(17) 0.00851(17) 0.00948(18) 0.00014(13) 0.00125(13) 0.00129(13)
O1W 0.025(3) 0.031(3) 0.024(3) -0.009(2) 0.010(2) -0.009(2)
O2W 0.040(4) 0.029(3) 0.033(3) 0.006(3) 0.013(3) 0.017(3)
O3W 0.042(4) 0.034(3) 0.032(3) 0.009(3) 0.012(3) 0.004(3)
O1 0.021(3) 0.029(3) 0.015(3) -0.004(2) 0.004(2) -0.002(2)
O2 0.032(3) 0.029(3) 0.010(3) -0.001(2) 0.008(2) -0.004(2)
O3 0.051(4) 0.036(4) 0.035(4) 0.000(3) 0.022(3) -0.017(3)
O4 0.020(3) 0.032(3) 0.043(4) 0.006(3) 0.000(3) -0.009(2)
O5 0.024(3) 0.030(3) 0.013(3) -0.011(2) 0.006(2) -0.013(2)
O6 0.016(3) 0.028(3) 0.017(3) -0.002(2) 0.007(2) -0.006(2)
O7 0.015(3) 0.011(3) 0.031(3) 0.003(2) -0.002(2) 0.001(2)
O8 0.022(3) 0.015(3) 0.050(4) -0.006(3) -0.013(3) -0.003(2)
O9 0.026(3) 0.011(3) 0.039(3) -0.002(2) -0.005(3) -0.001(2)
O10 0.026(3) 0.016(3) 0.024(3) -0.002(2) -0.004(2) 0.005(2)
O11 0.016(3) 0.016(3) 0.028(3) 0.005(2) -0.001(2) 0.002(2)
O12 0.014(3) 0.005(2) 0.022(3) 0.000(2) -0.002(2) 0.0012(19)
N1 0.019(3) 0.015(3) 0.009(3) 0.001(2) 0.006(3) 0.000(2)
N2 0.022(3) 0.006(3) 0.009(3) -0.001(2) 0.004(3) 0.002(2)
C1 0.016(4) 0.020(4) 0.010(4) -0.005(3) 0.001(3) 0.005(3)
C2 0.022(4) 0.023(4) 0.019(4) 0.005(3) 0.008(3) 0.005(3)
C3 0.016(4) 0.019(4) 0.020(4) 0.008(3) 0.008(3) -0.001(3)
C4 0.018(4) 0.023(4) 0.016(4) -0.002(3) 0.004(3) -0.005(3)
C5 0.015(4) 0.014(3) 0.011(4) 0.003(3) 0.003(3) -0.002(3)
C6 0.016(4) 0.018(4) 0.013(4) -0.002(3) 0.006(3) 0.001(3)
C7 0.026(4) 0.011(4) 0.025(4) 0.000(3) 0.015(4) -0.006(3)
C8 0.013(4) 0.013(3) 0.023(4) -0.004(3) 0.009(3) -0.002(3)
C9 0.019(4) 0.009(3) 0.007(3) -0.005(3) 0.000(3) 0.003(3)
C10 0.014(4) 0.014(4) 0.018(4) -0.004(3) 0.000(3) -0.004(3)
C11 0.018(4) 0.008(3) 0.018(4) 0.000(3) 0.003(3) 0.001(3)
C12 0.014(4) 0.014(4) 0.025(4) 0.006(3) 0.000(3) 0.001(3)
C13 0.011(3) 0.012(3) 0.015(4) -0.002(3) -0.001(3) 0.000(3)
C14 0.024(4) 0.009(4) 0.017(4) 0.003(3) 0.001(3) -0.003(3)
C15 0.015(4) 0.015(4) 0.017(4) 0.000(3) 0.003(3) -0.001(3)
C16 0.009(3) 0.017(4) 0.013(4) 0.005(3) 0.006(3) 0.005(3)
O4W 0.073(3) 0.076(3) 0.073(3) -0.0028(19) 0.0220(19) 0.0026(19)
O5W 0.132(6) 0.132(6) 0.131(6) 0.000 0.030(2) 0.000
O6W 0.144(7) 0.144(7) 0.143(7) 0.000 0.034(2) 0.000
O7W 0.175(12) 0.175(12) 0.175(12) 0.001(2) 0.041(3) 0.001(2)

loop_
_atom_type_symbol
_atom_type_description
_atom_type_scat_dispersion_real
_atom_type_scat_dispersion_imag
_atom_type_scat_source
C C 0.0033 0.0016 'International Tables Vol C Tables 4.2.6.8 and 6.1.1.4'
H H 0.0000 0.0000 'International Tables Vol C Tables 4.2.6.8 and 6.1.1.4'
N N 0.0061 0.0033 'International Tables Vol C Tables 4.2.6.8 and 6.1.1.4'
O O 0.0106 0.0060 'International Tables Vol C Tables 4.2.6.8 and 6.1.1.4'
Gd Gd -0.1653 3.9035 'International Tables Vol C Tables 4.2.6.8 and 6.1.1.4'

loop_
_geom_angle_atom_site_label_1
_geom_angle_atom_site_label_2
_geom_angle_atom_site_label_3
_geom_angle
_geom_angle_site_symmetry_1
_geom_angle_site_symmetry_3
_geom_angle_publ_flag
O10 Gd1 O1 86.28(18) 2_545 . ?
O10 Gd1 O6 145.38(17) 2_545 . ?
O1 Gd1 O6 127.24(17) . . ?
O10 Gd1 O2W 81.40(19) 2_545 . ?
O1 Gd1 O2W 72.78(19) . . ?
O6 Gd1 O2W 99.11(19) . . ?
O10 Gd1 O1W 78.47(18) 2_545 . ?
O1 Gd1 O1W 145.26(18) . . ?
O6 Gd1 O1W 76.61(17) . . ?
O2W Gd1 O1W 133.87(19) . . ?
O10 Gd1 O3W 75.51(19) 2_545 . ?
O1 Gd1 O3W 136.94(19) . . ?
O6 Gd1 O3W 73.26(18) . . ?
O2W Gd1 O3W 66.2(2) . . ?
O1W Gd1 O3W 68.74(19) . . ?
O10 Gd1 N1 145.70(19) 2_545 . ?
O1 Gd1 N1 64.25(17) . . ?
O6 Gd1 N1 63.52(17) . . ?
O2W Gd1 N1 73.64(19) . . ?
O1W Gd1 N1 135.81(18) . . ?
O3W Gd1 N1 113.63(19) . . ?
O10 Gd1 O11 126.73(16) 2_545 2 ?
O1 Gd1 O11 78.48(17) . 2 ?
O6 Gd1 O11 74.91(17) . 2 ?
O2W Gd1 O11 138.12(18) . 2 ?
O1W Gd1 O11 85.93(17) . 2 ?
O3W Gd1 O11 142.97(18) . 2 ?
N1 Gd1 O11 66.61(17) . 2 ?
O10 Gd1 O12 75.90(16) 2_545 2 ?
O1 Gd1 O12 75.05(17) . 2 ?
O6 Gd1 O12 117.20(16) . 2 ?
O2W Gd1 O12 141.48(18) . 2 ?
O1W Gd1 O12 71.04(17) . 2 ?
O3W Gd1 O12 134.23(18) . 2 ?
N1 Gd1 O12 110.20(16) . 2 ?
O11 Gd1 O12 50.90(15) 2 2 ?
O10 Gd1 C16 101.58(18) 2_545 2 ?
O1 Gd1 C16 75.24(18) . 2 ?
O6 Gd1 C16 96.08(18) . 2 ?
O2W Gd1 C16 147.62(19) . 2 ?
O1W Gd1 C16 77.51(18) . 2 ?
O3W Gd1 C16 146.07(19) . 2 ?
N1 Gd1 C16 88.08(18) . 2 ?
O11 Gd1 C16 25.18(16) 2 2 ?
O12 Gd1 C16 25.72(16) 2 2 ?
O2 Gd2 O8 77.8(2) . 4_545 ?
O2 Gd2 O3 143.2(2) . 4_545 ?
O8 Gd2 O3 78.4(2) 4_545 4_545 ?
O2 Gd2 O9 77.85(19) . 1_545 ?
O8 Gd2 O9 84.54(18) 4_545 1_545 ?
O3 Gd2 O9 72.3(2) 4_545 1_545 ?
O2 Gd2 O5 146.02(18) . 6_565 ?
O8 Gd2 O5 120.5(2) 4_545 6_565 ?
O3 Gd2 O5 70.79(19) 4_545 6_565 ?
O9 Gd2 O5 128.70(19) 1_545 6_565 ?
O2 Gd2 O12 86.75(18) . . ?
O8 Gd2 O12 155.17(19) 4_545 . ?
O3 Gd2 O12 104.3(2) 4_545 . ?
O9 Gd2 O12 73.19(17) 1_545 . ?
O5 Gd2 O12 82.84(17) 6_565 . ?
O2 Gd2 O7 83.79(18) . . ?
O8 Gd2 O7 70.27(17) 4_545 . ?
O3 Gd2 O7 113.7(2) 4_545 . ?
O9 Gd2 O7 151.49(18) 1_545 . ?
O5 Gd2 O7 77.40(18) 6_565 . ?
O12 Gd2 O7 127.65(15) . . ?
O2 Gd2 N2 75.63(18) . . ?
O8 Gd2 N2 128.82(19) 4_545 . ?
O3 Gd2 N2 140.82(19) 4_545 . ?
O9 Gd2 N2 129.97(19) 1_545 . ?
O5 Gd2 N2 70.74(17) 6_565 . ?
O12 Gd2 N2 63.71(17) . . ?
O7 Gd2 N2 64.05(17) . . ?
Gd1 O1W H1WA 124.2 . . ?
Gd1 O1W H1WB 127.5 . . ?
H1WA O1W H1WB 108.3 . . ?
Gd1 O2W H2WA 129.5 . . ?
Gd1 O2W H2WB 113.6 . . ?
H2WA O2W H2WB 113.1 . . ?
Gd1 O3W H3WA 132.4 . . ?
Gd1 O3W H3WB 103.7 . . ?
H3WA O3W H3WB 108.1 . . ?
C6 O1 Gd1 125.6(5) . . ?
C6 O2 Gd2 162.4(5) . . ?
C7 O3 Gd2 157.4(5) . 4 ?
C8 O5 Gd2 148.3(5) . 6_566 ?
C8 O6 Gd1 126.2(5) . . ?
C14 O7 Gd2 125.4(5) . . ?
C14 O8 Gd2 165.1(5) . 4 ?
C15 O9 Gd2 138.0(5) . 1_565 ?
C15 O10 Gd1 144.4(5) . 2_565 ?
C16 O11 Gd1 94.7(4) . 2 ?
C16 O12 Gd2 124.0(4) . . ?
C16 O12 Gd1 93.6(4) . 2 ?
Gd2 O12 Gd1 139.17(19) . 2 ?
C1 N1 C5 120.0(6) . . ?
C1 N1 Gd1 119.5(4) . . ?
C5 N1 Gd1 120.5(4) . . ?
C9 N2 C13 119.0(6) . . ?
C9 N2 Gd2 119.8(4) . . ?
C13 N2 Gd2 120.6(4) . . ?
N1 C1 C2 121.9(6) . . ?
N1 C1 C6 114.1(6) . . ?
C2 C1 C6 123.9(7) . . ?
C1 C2 C3 118.2(7) . . ?
C1 C2 H2 120.9 . . ?
C3 C2 H2 120.9 . . ?
C4 C3 C2 118.1(7) . . ?
C4 C3 C7 123.5(7) . . ?
C2 C3 C7 118.3(6) . . ?
C3 C4 C5 120.7(7) . . ?
C3 C4 H4 119.6 . . ?
C5 C4 H4 119.6 . . ?
N1 C5 C4 121.0(6) . . ?
N1 C5 C8 113.5(6) . . ?
C4 C5 C8 125.4(6) . . ?
O2 C6 O1 125.9(7) . . ?
O2 C6 C1 117.7(6) . . ?
O1 C6 C1 116.4(6) . . ?
O3 C7 O4 125.8(7) . . ?
O3 C7 C3 116.5(7) . . ?
O4 C7 C3 117.7(7) . . ?
O5 C8 O6 127.3(7) . . ?
O5 C8 C5 116.8(6) . . ?
O6 C8 C5 115.9(6) . . ?
N2 C9 C10 122.5(6) . . ?
N2 C9 C14 113.7(6) . . ?
C10 C9 C14 123.5(6) . . ?
C11 C10 C9 117.4(6) . . ?
C11 C10 H10 121.3 . . ?
C9 C10 H10 121.3 . . ?
C12 C11 C10 121.1(6) . . ?
C12 C11 C15 120.6(6) . . ?
C10 C11 C15 118.2(6) . . ?
C11 C12 C13 117.5(6) . . ?
C11 C12 H12 121.2 . . ?
C13 C12 H12 121.2 . . ?
N2 C13 C12 122.4(6) . . ?
N2 C13 C16 112.8(6) . . ?
C12 C13 C16 124.8(6) . . ?
O8 C14 O7 126.4(7) . . ?
O8 C14 C9 117.4(6) . . ?
O7 C14 C9 116.1(6) . . ?
O9 C15 O10 125.9(7) . . ?
O9 C15 C11 117.3(6) . . ?
O10 C15 C11 116.8(6) . . ?
O11 C16 O12 120.8(6) . . ?
O11 C16 C13 121.9(6) . . ?
O12 C16 C13 117.2(6) . . ?
O11 C16 Gd1 60.1(4) . 2 ?
O12 C16 Gd1 60.7(3) . 2 ?
C13 C16 Gd1 177.4(5) . 2 ?

loop_
_geom_bond_atom_site_label_1
_geom_bond_atom_site_label_2
_geom_bond_distance
_geom_bond_site_symmetry_2
_geom_bond_publ_flag
Gd1 O10 2.373(5) 2_545 ?
Gd1 O1 2.411(5) . ?
Gd1 O6 2.423(5) . ?
Gd1 O2W 2.425(5) . ?
Gd1 O1W 2.431(5) . ?
Gd1 O3W 2.472(6) . ?
Gd1 N1 2.518(6) . ?
Gd1 O11 2.543(5) 2 ?
Gd1 O12 2.554(4) 2 ?
Gd1 C16 2.923(7) 2 ?
Gd2 O2 2.327(5) . ?
Gd2 O8 2.333(5) 4_545 ?
Gd2 O3 2.338(6) 4_545 ?
Gd2 O9 2.380(5) 1_545 ?
Gd2 O5 2.406(5) 6_565 ?
Gd2 O12 2.407(5) . ?
Gd2 O7 2.409(5) . ?
Gd2 N2 2.516(5) . ?
O1W H1WA 0.8501 . ?
O1W H1WB 0.8501 . ?
O2W H2WA 0.8502 . ?
O2W H2WB 0.8499 . ?
O3W H3WA 0.8501 . ?
O3W H3WB 0.8500 . ?
O1 C6 1.248(8) . ?
O2 C6 1.240(8) . ?
O3 C7 1.250(9) . ?
O3 Gd2 2.338(6) 4 ?
O4 C7 1.250(9) . ?
O5 C8 1.246(8) . ?
O5 Gd2 2.406(5) 6_566 ?
O6 C8 1.250(8) . ?
O7 C14 1.246(8) . ?
O8 C14 1.238(9) . ?
O8 Gd2 2.333(5) 4 ?
O9 C15 1.253(8) . ?
O9 Gd2 2.380(5) 1_565 ?
O10 C15 1.260(8) . ?
O10 Gd1 2.373(5) 2_565 ?
O11 C16 1.248(8) . ?
O11 Gd1 2.543(5) 2 ?
O12 C16 1.271(8) . ?
O12 Gd1 2.554(4) 2 ?
N1 C1 1.335(9) . ?
N1 C5 1.337(8) . ?
N2 C9 1.331(9) . ?
N2 C13 1.334(9) . ?
C1 C2 1.380(10) . ?
C1 C6 1.518(10) . ?
C2 C3 1.420(10) . ?
C2 H2 0.9300 . ?
C3 C4 1.362(10) . ?
C3 C7 1.526(10) . ?
C4 C5 1.372(9) . ?
C4 H4 0.9300 . ?
C5 C8 1.517(10) . ?
C9 C10 1.390(9) . ?
C9 C14 1.520(10) . ?
C10 C11 1.377(10) . ?
C10 H10 0.9300 . ?
C11 C12 1.372(10) . ?
C11 C15 1.527(9) . ?
C12 C13 1.390(9) . ?
C12 H12 0.9300 . ?
C13 C16 1.496(9) . ?
C16 Gd1 2.923(7) 2 ?

loop_
_geom_hbond_atom_site_label_D
_geom_hbond_atom_site_label_H
_geom_hbond_atom_site_label_A
_geom_hbond_distance_DH
_geom_hbond_distance_HA
_geom_hbond_distance_DA
_geom_hbond_angle_DHA
_geom_hbond_site_symmetry_A
O1W H1WA O11 0.85 1.88 2.711(7) 166.4 6_566
O1W H1WB O4 0.85 2.03 2.820(7) 154.3 3_445
O2W H2WA O4W 0.85 1.83 2.673(10) 168.9 .
O2W H2WB O4 0.85 2.03 2.874(8) 171.9 7_556
